data_2216334
loop_
_publ_author_name
'Yang, Ling-Juan'
'Li, Zhi-Gang'
'Liu, Xiao-Lan'
'Liu, Yong-Hong'

_publ_section_title
;
 (2<i>E</i>,3<i>E</i>)-2,3-Bis(1,3-dithiolan-2-ylidenehydrazono)butane
;
_journal_coeditor_code BV2077
_journal_issue 12
_journal_name_full 'Acta Crystallographica Section E'
_journal_page_first o4501
_journal_page_last o4501
_journal_paper_doi 10.1107/S1600536807053639
_journal_volume 63
_journal_year 2007
_chemical_formula_iupac 'C10 H14 N4 S4'
_chemical_formula_moiety 'C10 H14 N4 S4'
_chemical_formula_sum 'C10 H14 N4 S4'
_chemical_formula_weight 318.49
_chemical_melting_point 392
_chemical_name_systematic
;
(2E,3E)-2,3-Bis(1,3-dithiolan-2-ylidenehydrazono)butane
;
_space_group_IT_number 14
_symmetry_cell_setting monoclinic
_symmetry_space_group_name_Hall '-P 2yn'
_symmetry_space_group_name_H-M 'P 1 21/n 1'
_atom_sites_solution_hydrogens geom
_atom_sites_solution_primary direct
_atom_sites_solution_secondary difmap
_audit_creation_method SHELXL-97
_cell_angle_alpha 90.00
_cell_angle_beta 100.108(3)
_cell_angle_gamma 90.00
_cell_formula_units_Z 4
_cell_length_a 8.0210(17)
_cell_length_b 17.939(4)
_cell_length_c 10.227(2)
_cell_measurement_reflns_used 2725
_cell_measurement_temperature 294(2)
_cell_measurement_theta_max 25.84
_cell_measurement_theta_min 2.82
_cell_volume 1448.7(5)
_computing_cell_refinement 'SAINT (Bruker,1997)'
_computing_data_collection 'SMART (Bruker,1997)'
_computing_data_reduction 'SAINT (Bruker,1997)'
_computing_molecular_graphics 'PLATON (Spek, 2003)'
_computing_publication_material 'SHELXTL (Bruker,1997)'
_computing_structure_refinement 'SHELXL97 (Sheldrick, 1997)'
_computing_structure_solution 'SHELXS97 (Sheldrick, 1990)'
_diffrn_ambient_temperature 294(2)
_diffrn_measured_fraction_theta_full 0.994
_diffrn_measured_fraction_theta_max 0.994
_diffrn_measurement_device_type 'Bruker SMART 1000 CCD diffractometer'
_diffrn_measurement_method '\f and \w scans'
_diffrn_radiation_monochromator graphite
_diffrn_radiation_source 'fine-focus sealed tube'
_diffrn_radiation_type MoK\a
_diffrn_radiation_wavelength 0.71073
_diffrn_reflns_av_R_equivalents 0.0301
_diffrn_reflns_av_sigmaI/netI 0.0343
_diffrn_reflns_limit_h_max 8
_diffrn_reflns_limit_h_min -10
_diffrn_reflns_limit_k_max 22
_diffrn_reflns_limit_k_min -11
_diffrn_reflns_limit_l_max 12
_diffrn_reflns_limit_l_min -12
_diffrn_reflns_number 8087
_diffrn_reflns_theta_full 26.45
_diffrn_reflns_theta_max 26.45
_diffrn_reflns_theta_min 2.32
_exptl_absorpt_coefficient_mu 0.643
_exptl_absorpt_correction_T_max 0.956872
_exptl_absorpt_correction_T_min 0.748905
_exptl_absorpt_correction_type multi-scan
_exptl_absorpt_process_details '(SADABS; Bruker, 1997; Blessing, 1995)'
_exptl_crystal_colour 'light yellow'
_exptl_crystal_density_diffrn 1.460
_exptl_crystal_density_method 'not measured'
_exptl_crystal_description block
_exptl_crystal_F_000 664
_exptl_crystal_size_max 0.26
_exptl_crystal_size_mid 0.20
_exptl_crystal_size_min 0.10
_refine_diff_density_max 0.360
_refine_diff_density_min -0.253
_refine_ls_extinction_method none
_refine_ls_goodness_of_fit_ref 1.017
_refine_ls_hydrogen_treatment constr
_refine_ls_matrix_type full
_refine_ls_number_parameters 184
_refine_ls_number_reflns 2963
_refine_ls_number_restraints 2
_refine_ls_restrained_S_all 1.018
_refine_ls_R_factor_all 0.0667
_refine_ls_R_factor_gt 0.0405
_refine_ls_shift/su_max 0.001
_refine_ls_shift/su_mean 0.000
_refine_ls_structure_factor_coef Fsqd
_refine_ls_weighting_details 'calc w=1/[\s^2^(Fo^2^)+(0.0563P)^2^+0.5471P] where P=(Fo^2^+2Fc^2^)/3'
_refine_ls_weighting_scheme calc
_refine_ls_wR_factor_gt 0.1023
_refine_ls_wR_factor_ref 0.1168
_reflns_number_gt 2041
_reflns_number_total 2963
_reflns_threshold_expression I>2\s(I)
_cod_data_source_file bv2077.cif
_cod_data_source_block I
_cod_original_cell_volume 1448.6(5)
_cod_original_sg_symbol_H-M 'P 21/n'
_cod_database_code 2216334
_cod_database_fobs_code 2216334

loop_
_symmetry_equiv_pos_as_xyz
'x, y, z'
'-x+1/2, y+1/2, -z+1/2'
'-x, -y, -z'
'x-1/2, -y-1/2, z-1/2'

loop_
_atom_site_type_symbol
_atom_site_label
_atom_site_fract_x
_atom_site_fract_y
_atom_site_fract_z
_atom_site_U_iso_or_equiv
_atom_site_adp_type
_atom_site_calc_flag
_atom_site_refinement_flags
_atom_site_occupancy
_atom_site_disorder_assembly
_atom_site_disorder_group
S S1 0.22062(12) 0.49090(4) 0.59864(7) 0.0650(3) Uani d . 1 . .
S S2 0.35239(11) 0.64030(4) 0.68331(7) 0.0618(2) Uani d . 1 . .
S S3 0.15131(10) 0.32739(4) 1.38926(7) 0.0565(2) Uani d . 1 . .
S S4 -0.00920(10) 0.18337(4) 1.29964(7) 0.0551(2) Uani d . 1 . .
N N1 0.2561(3) 0.54408(12) 0.8478(2) 0.0537(6) Uani d . 1 . .
N N2 0.1831(3) 0.47375(12) 0.8615(2) 0.0483(6) Uani d . 1 . .
N N3 0.1317(3) 0.35516(11) 1.1187(2) 0.0466(5) Uani d . 1 A .
N N4 0.0610(3) 0.28473(12) 1.1336(2) 0.0502(6) Uani d . 1 . .
C C1 0.2486(5) 0.5562(2) 0.4687(3) 0.0820(11) Uani d . 1 . .
H H1A 0.2807 0.5295 0.3944 0.098 Uiso calc R 1 . .
H H1B 0.1431 0.5821 0.4373 0.098 Uiso calc R 1 . .
C C2 0.3846(5) 0.61137(19) 0.5233(3) 0.0748(10) Uani d . 1 . .
H H2A 0.3794 0.6541 0.4646 0.090 Uiso calc R 1 . .
H H2B 0.4952 0.5885 0.5296 0.090 Uiso calc R 1 . .
C C3 0.2716(3) 0.55535(14) 0.7272(2) 0.0416(6) Uani d . 1 . .
C C4 0.1932(3) 0.45185(14) 0.9825(2) 0.0406(6) Uani d . 1 A .
C C5 0.2773(4) 0.49329(16) 1.1025(3) 0.0584(8) Uani d . 1 . .
H H5A 0.3003 0.5434 1.0781 0.088 Uiso calc R 1 . .
H H5B 0.3816 0.4690 1.1393 0.088 Uiso calc R 1 . .
H H5C 0.2040 0.4941 1.1673 0.088 Uiso calc R 1 . .
C C6 0.1144(3) 0.37859(13) 0.9983(2) 0.0397(6) Uani d . 1 . .
C C7 0.0266(4) 0.33730(15) 0.8782(2) 0.0527(7) Uani d . 1 A .
H H7A -0.0031 0.2882 0.9037 0.079 Uiso calc R 1 . .
H H7B 0.1008 0.3335 0.8144 0.079 Uiso calc R 1 . .
H H7C -0.0742 0.3637 0.8396 0.079 Uiso calc R 1 . .
C C8 0.0689(3) 0.26931(13) 1.2569(2) 0.0401(6) Uani d . 1 A .
C C9 0.069(3) 0.2724(7) 1.5139(18) 0.061(4) Uani d PD 0.365(19) A 1
H H9A 0.1365 0.2809 1.6010 0.074 Uiso calc PR 0.365(19) A 1
H H9B -0.0471 0.2867 1.5166 0.074 Uiso calc PR 0.365(19) A 1
C C10 0.076(3) 0.1905(7) 1.4760(11) 0.058(4) Uani d PD 0.365(19) A 1
H H10A 0.0099 0.1606 1.5270 0.069 Uiso calc PR 0.365(19) A 1
H H10B 0.1925 0.1728 1.4939 0.069 Uiso calc PR 0.365(19) A 1
C C9' 0.1410(12) 0.2578(7) 1.5165(10) 0.062(3) Uani d PD 0.635(19) A 2
H H9'A 0.2456 0.2294 1.5331 0.075 Uiso calc PR 0.635(19) A 2
H H9'B 0.1267 0.2820 1.5985 0.075 Uiso calc PR 0.635(19) A 2
C C10' -0.0065(14) 0.2060(6) 1.4707(8) 0.062(2) Uani d PD 0.635(19) A 2
H H10C -0.1118 0.2302 1.4806 0.075 Uiso calc PR 0.635(19) A 2
H H10D 0.0055 0.1610 1.5239 0.075 Uiso calc PR 0.635(19) A 2

loop_
_atom_site_aniso_label
_atom_site_aniso_U_11
_atom_site_aniso_U_22
_atom_site_aniso_U_33
_atom_site_aniso_U_12
_atom_site_aniso_U_13
_atom_site_aniso_U_23
S1 0.1024(7) 0.0511(5) 0.0419(4) -0.0163(4) 0.0141(4) -0.0022(3)
S2 0.0877(6) 0.0469(4) 0.0525(4) -0.0160(4) 0.0171(4) 0.0085(3)
S3 0.0695(5) 0.0580(5) 0.0412(4) -0.0175(4) 0.0074(3) -0.0053(3)
S4 0.0760(5) 0.0417(4) 0.0467(4) -0.0098(3) 0.0081(3) 0.0084(3)
N1 0.0805(17) 0.0404(12) 0.0429(12) -0.0119(11) 0.0178(12) 0.0026(10)
N2 0.0656(15) 0.0409(12) 0.0404(11) -0.0083(10) 0.0145(11) 0.0023(9)
N3 0.0628(15) 0.0406(12) 0.0379(11) -0.0070(10) 0.0129(10) 0.0023(9)
N4 0.0752(16) 0.0385(12) 0.0371(12) -0.0076(11) 0.0101(11) 0.0013(9)
C1 0.123(3) 0.087(3) 0.0379(16) -0.018(2) 0.0186(18) 0.0094(16)
C2 0.106(3) 0.069(2) 0.0579(19) -0.009(2) 0.0368(19) 0.0114(16)
C3 0.0467(15) 0.0375(14) 0.0408(13) -0.0007(11) 0.0080(11) 0.0052(11)
C4 0.0468(15) 0.0397(14) 0.0372(13) 0.0042(11) 0.0127(11) 0.0007(10)
C5 0.080(2) 0.0497(17) 0.0447(15) -0.0114(15) 0.0072(14) 0.0007(12)
C6 0.0467(15) 0.0378(13) 0.0367(13) 0.0024(11) 0.0127(11) -0.0005(10)
C7 0.072(2) 0.0464(15) 0.0402(14) -0.0066(14) 0.0111(13) 0.0022(12)
C8 0.0454(15) 0.0375(14) 0.0373(13) 0.0003(11) 0.0068(11) 0.0012(10)
C9 0.080(12) 0.068(7) 0.036(5) 0.019(8) 0.010(8) 0.012(4)
C10 0.071(10) 0.073(7) 0.029(4) 0.002(7) 0.007(6) 0.016(4)
C9' 0.059(5) 0.090(7) 0.035(3) -0.008(4) 0.001(4) 0.007(4)
C10' 0.062(5) 0.074(5) 0.050(3) -0.009(4) 0.012(4) 0.018(3)

loop_
_atom_type_symbol
_atom_type_description
_atom_type_scat_dispersion_real
_atom_type_scat_dispersion_imag
_atom_type_scat_source
C C 0.0033 0.0016 'International Tables Vol C Tables 4.2.6.8 and 6.1.1.4'
H H 0.0000 0.0000 'International Tables Vol C Tables 4.2.6.8 and 6.1.1.4'
N N 0.0061 0.0033 'International Tables Vol C Tables 4.2.6.8 and 6.1.1.4'
S S 0.1246 0.1234 'International Tables Vol C Tables 4.2.6.8 and 6.1.1.4'

loop_
_geom_angle_atom_site_label_1
_geom_angle_atom_site_label_2
_geom_angle_atom_site_label_3
_geom_angle
C3 S1 C1 94.67(14)
C3 S2 C2 95.86(14)
C8 S3 C9' 94.9(3)
C8 S3 C9 94.8(6)
C9' S3 C9 20.0(4)
C8 S4 C10' 95.8(3)
C8 S4 C10 95.6(4)
C10' S4 C10 22.8(4)
C3 N1 N2 110.5(2)
C4 N2 N1 114.3(2)
C6 N3 N4 114.9(2)
C8 N4 N3 110.5(2)
C2 C1 S1 109.1(2)
C2 C1 H1A 109.9
S1 C1 H1A 109.9
C2 C1 H1B 109.9
S1 C1 H1B 109.9
H1A C1 H1B 108.3
C1 C2 S2 108.7(2)
C1 C2 H2A 110.0
S2 C2 H2A 110.0
C1 C2 H2B 110.0
S2 C2 H2B 110.0
H2A C2 H2B 108.3
N1 C3 S1 125.0(2)
N1 C3 S2 119.3(2)
S1 C3 S2 115.71(14)
N2 C4 C6 114.8(2)
N2 C4 C5 125.6(2)
C6 C4 C5 119.6(2)
C4 C5 H5A 109.5
C4 C5 H5B 109.5
H5A C5 H5B 109.5
C4 C5 H5C 109.5
H5A C5 H5C 109.5
H5B C5 H5C 109.5
N3 C6 C4 114.7(2)
N3 C6 C7 125.4(2)
C4 C6 C7 119.9(2)
C6 C7 H7A 109.5
C6 C7 H7B 109.5
H7A C7 H7B 109.5
C6 C7 H7C 109.5
H7A C7 H7C 109.5
H7B C7 H7C 109.5
N4 C8 S3 125.53(19)
N4 C8 S4 118.57(19)
S3 C8 S4 115.90(14)
C10 C9 S3 108.0(11)
C10 C9 H9A 110.1
S3 C9 H9A 110.1
C10 C9 H9B 110.1
S3 C9 H9B 110.1
H9A C9 H9B 108.4
C9 C10 S4 107.1(11)
C9 C10 H10A 110.3
S4 C10 H10A 110.3
C9 C10 H10B 110.3
S4 C10 H10B 110.3
H10A C10 H10B 108.5
C10' C9' S3 109.4(7)
C10' C9' H9'A 109.8
S3 C9' H9'A 109.8
C10' C9' H9'B 109.8
S3 C9' H9'B 109.8
H9'A C9' H9'B 108.2
C9' C10' S4 108.4(7)
C9' C10' H10C 110.0
S4 C10' H10C 110.0
C9' C10' H10D 110.0
S4 C10' H10D 110.0
H10C C10' H10D 108.4

loop_
_geom_bond_atom_site_label_1
_geom_bond_atom_site_label_2
_geom_bond_distance
S1 C3 1.744(3)
S1 C1 1.814(3)
S2 C3 1.745(3)
S2 C2 1.778(3)
S3 C8 1.743(2)
S3 C9' 1.816(11)
S3 C9 1.825(19)
S4 C8 1.748(2)
S4 C10' 1.792(8)
S4 C10 1.819(12)
N1 C3 1.278(3)
N1 N2 1.408(3)
N2 C4 1.287(3)
N3 C6 1.286(3)
N3 N4 1.404(3)
N4 C8 1.282(3)
C1 C2 1.506(5)
C1 H1A 0.9700
C1 H1B 0.9700
C2 H2A 0.9700
C2 H2B 0.9700
C4 C6 1.480(3)
C4 C5 1.491(4)
C5 H5A 0.9600
C5 H5B 0.9600
C5 H5C 0.9600
C6 C7 1.500(4)
C7 H7A 0.9600
C7 H7B 0.9600
C7 H7C 0.9600
C9 C10 1.524(9)
C9 H9A 0.9700
C9 H9B 0.9700
C10 H10A 0.9700
C10 H10B 0.9700
C9' C10' 1.512(7)
C9' H9'A 0.9700
C9' H9'B 0.9700
C10' H10C 0.9700
C10' H10D 0.9700

loop_
_geom_torsion_atom_site_label_1
_geom_torsion_atom_site_label_2
_geom_torsion_atom_site_label_3
_geom_torsion_atom_site_label_4
_geom_torsion
C3 N1 N2 C4 167.0(2)
C6 N3 N4 C8 -173.4(2)
C3 S1 C1 C2 31.8(3)
S1 C1 C2 S2 -43.7(3)
C3 S2 C2 C1 33.1(3)
N2 N1 C3 S1 -3.2(3)
N2 N1 C3 S2 177.76(18)
C1 S1 C3 N1 171.7(3)
C1 S1 C3 S2 -9.3(2)
C2 S2 C3 N1 167.6(3)
C2 S2 C3 S1 -11.5(2)
N1 N2 C4 C6 179.0(2)
N1 N2 C4 C5 -1.7(4)
N4 N3 C6 C4 -178.3(2)
N4 N3 C6 C7 0.3(4)
N2 C4 C6 N3 176.8(2)
C5 C4 C6 N3 -2.5(4)
N2 C4 C6 C7 -1.9(4)
C5 C4 C6 C7 178.8(2)
N3 N4 C8 S3 1.2(3)
N3 N4 C8 S4 -179.09(17)
C9' S3 C8 N4 -171.9(4)
C9 S3 C8 N4 168.1(6)
C9' S3 C8 S4 8.3(4)
C9 S3 C8 S4 -11.7(6)
C10' S4 C8 N4 -167.6(5)
C10 S4 C8 N4 169.5(7)
C10' S4 C8 S3 12.2(4)
C10 S4 C8 S3 -10.7(7)
C8 S3 C9 C10 35.3(18)
C9' S3 C9 C10 -55.8(16)
S3 C9 C10 S4 -46(2)
C8 S4 C10 C9 34.5(18)
C10' S4 C10 C9 -57.1(17)
C8 S3 C9' C10' -31.0(11)
C9 S3 C9' C10' 59.5(19)
S3 C9' C10' S4 43.1(14)
C8 S4 C10' C9' -33.1(11)
C10 S4 C10' C9' 57.6(14)
